data_7107752
loop_
_publ_author_name
'Jhen-Yi Lee'
'Yao-Huei Huang'
'Shu-Ya Liu'
'Shun-Chu Cheng'
'Yang-Ming Jhou'
'Jenn-Huei Lii'
'Hon Man Lee'

_publ_section_title
;
 Formation of CC-type palladacycles with assistance from an apparently
 innocent NH(CO) functional group
;
_journal_name_full Chem.Commun.
_journal_page_first 5632
_journal_paper_doi 10.1039/c2cc31299a
_journal_volume 48
_journal_year 2012
_chemical_formula_moiety 'C37 H32 Cl F N3 O P Pd'
_chemical_formula_sum 'C37 H32 Cl F N3 O P Pd'
_chemical_formula_weight 726.48
_space_group_IT_number 2
_symmetry_cell_setting triclinic
_symmetry_Int_Tables_number 2
_symmetry_space_group_name_Hall '-P 1'
_symmetry_space_group_name_H-M 'P -1'
_atom_sites_solution_hydrogens geom
_atom_sites_solution_primary direct
_atom_sites_solution_secondary difmap
_audit_creation_method SHELXL-97
_cell_angle_alpha 80.502(3)
_cell_angle_beta 77.272(2)
_cell_angle_gamma 68.741(2)
_cell_formula_units_Z 2
_cell_length_a 9.3340(4)
_cell_length_b 10.4256(4)
_cell_length_c 18.9156(8)
_cell_measurement_reflns_used 9942
_cell_measurement_temperature 150(2)
_cell_measurement_theta_max 23.0
_cell_measurement_theta_min 2.2
_cell_volume 1665.96(12)
_computing_cell_refinement 'SAINT (Bruker, 2007)'
_computing_data_collection 'APEX2 (Bruker, 2007)'
_computing_data_reduction 'SAINT (Bruker, 2007)'
_computing_molecular_graphics 'SHELXTL (Sheldrick, 2008)'
_computing_publication_material 'DIAMOND (Brandenburg, 2006)'
_computing_structure_refinement 'SHELXTL (Sheldrick, 2008)'
_computing_structure_solution 'SHELXTL (Sheldrick, 2008)'
_diffrn_ambient_temperature 150(2)
_diffrn_measured_fraction_theta_full 0.998
_diffrn_measured_fraction_theta_max 0.998
_diffrn_measurement_device_type 'Bruker SMART APEXII'
_diffrn_measurement_method \w
_diffrn_radiation_monochromator graphite
_diffrn_radiation_probe x-ray
_diffrn_radiation_type MoK\a
_diffrn_radiation_wavelength 0.71073
_diffrn_reflns_av_R_equivalents 0.0848
_diffrn_reflns_av_sigmaI/netI 0.0837
_diffrn_reflns_limit_h_max 12
_diffrn_reflns_limit_h_min -12
_diffrn_reflns_limit_k_max 14
_diffrn_reflns_limit_k_min -13
_diffrn_reflns_limit_l_max 25
_diffrn_reflns_limit_l_min 0
_diffrn_reflns_number 14418
_diffrn_reflns_theta_full 28.73
_diffrn_reflns_theta_max 28.73
_diffrn_reflns_theta_min 1.11
_diffrn_source 'fine-focus sealed tube'
_diffrn_standards_decay_% 0
_diffrn_standards_interval_count 0
_diffrn_standards_interval_time 0
_diffrn_standards_number 0
_exptl_absorpt_coefficient_mu 0.725
_exptl_absorpt_correction_T_max 0.9443
_exptl_absorpt_correction_T_min 0.8991
_exptl_absorpt_correction_type multi-scan
_exptl_absorpt_process_details 'twinabs 2008/2'
_exptl_crystal_density_diffrn 1.448
_exptl_crystal_density_method 'not measured'
_exptl_crystal_F_000 740
_exptl_crystal_size_max 0.15
_exptl_crystal_size_mid 0.13
_exptl_crystal_size_min 0.08
_refine_diff_density_max 0.755
_refine_diff_density_min -0.683
_refine_diff_density_rms 0.094
_refine_ls_extinction_method none
_refine_ls_goodness_of_fit_ref 1.019
_refine_ls_hydrogen_treatment constr
_refine_ls_matrix_type full
_refine_ls_number_parameters 407
_refine_ls_number_reflns 8601
_refine_ls_number_restraints 0
_refine_ls_restrained_S_all 1.019
_refine_ls_R_factor_all 0.0888
_refine_ls_R_factor_gt 0.0529
_refine_ls_shift/su_max 0.002
_refine_ls_shift/su_mean 0.000
_refine_ls_structure_factor_coef Fsqd
_refine_ls_weighting_details 'calc w=1/[\s^2^(Fo^2^)+(0.0270P)^2^+1.0566P] where P=(Fo^2^+2Fc^2^)/3'
_refine_ls_weighting_scheme calc
_refine_ls_wR_factor_gt 0.0899
_refine_ls_wR_factor_ref 0.1013
_reflns_number_gt 6196
_reflns_number_total 8601
_reflns_threshold_expression I>2\s
_cod_data_source_file c2cc31299a.txt
_cod_data_source_block ljy295_0t
_cod_database_code 7107752

loop_
_symmetry_equiv_pos_as_xyz
'x, y, z'
'-x, -y, -z'

loop_
_atom_site_label
_atom_site_type_symbol
_atom_site_fract_x
_atom_site_fract_y
_atom_site_fract_z
_atom_site_U_iso_or_equiv
_atom_site_adp_type
_atom_site_occupancy
_atom_site_symmetry_multiplicity
_atom_site_calc_flag
_atom_site_refinement_flags
C1 C 0.7927(7) 0.5655(5) 0.6896(2) 0.0523(13) Uani 1 1 d .
H1A H 0.8943 0.4969 0.6988 0.063 Uiso 1 1 calc R
H1B H 0.7093 0.5267 0.7126 0.063 Uiso 1 1 calc R
C2 C 0.7932(6) 0.5986(5) 0.6108(2) 0.0454(11) Uani 1 1 d .
C3 C 0.7976(7) 0.6022(7) 0.4931(3) 0.0655(17) Uani 1 1 d .
H3 H 0.7937 0.5759 0.4480 0.079 Uiso 1 1 calc R
C4 C 0.8164(6) 0.7178(6) 0.5028(2) 0.0581(14) Uani 1 1 d .
H4 H 0.8304 0.7887 0.4663 0.070 Uiso 1 1 calc R
C5 C 0.8188(6) 0.8155(5) 0.6209(2) 0.0428(11) Uani 1 1 d .
H5 H 0.7392 0.9070 0.6093 0.051 Uiso 1 1 calc R
C6 C 0.9749(5) 0.8299(5) 0.6016(2) 0.0416(10) Uani 1 1 d .
N3 N 0.9849(4) 0.9377(4) 0.6304(2) 0.0501(10) Uani 1 1 d .
H3A H 0.8961 0.9938 0.6519 0.060 Uiso 1 1 calc R
C7 C 1.1174(5) 0.9706(5) 0.6302(2) 0.0470(12) Uani 1 1 d .
C8 C 1.2608(6) 0.9145(6) 0.5868(3) 0.0675(16) Uani 1 1 d .
H8 H 1.2737 0.8511 0.5532 0.081 Uiso 1 1 calc R
C9 C 1.3859(7) 0.9520(7) 0.5929(4) 0.0820(19) Uani 1 1 d .
H9 H 1.4849 0.9122 0.5637 0.098 Uiso 1 1 calc R
C10 C 1.3695(8) 1.0447(8) 0.6398(4) 0.086(2) Uani 1 1 d .
H10 H 1.4565 1.0680 0.6439 0.104 Uiso 1 1 calc R
C11 C 1.2265(8) 1.1036(7) 0.6809(3) 0.0767(18) Uani 1 1 d .
H11 H 1.2128 1.1708 0.7124 0.092 Uiso 1 1 calc R
C12 C 1.1025(6) 1.0655(6) 0.6765(3) 0.0593(14) Uani 1 1 d .
H12 H 1.0042 1.1055 0.7061 0.071 Uiso 1 1 calc R
C13 C 0.7576(7) 0.3944(6) 0.5747(3) 0.0691(17) Uani 1 1 d .
H13A H 0.8427 0.3257 0.5983 0.083 Uiso 1 1 calc R
H13B H 0.7609 0.3610 0.5282 0.083 Uiso 1 1 calc R
C14 C 0.6029(6) 0.4047(5) 0.6233(3) 0.0516(12) Uani 1 1 d .
C15 C 0.4670(7) 0.5136(6) 0.6148(3) 0.0663(15) Uani 1 1 d .
H15 H 0.4698 0.5860 0.5773 0.080 Uiso 1 1 calc R
C16 C 0.3292(7) 0.5191(7) 0.6593(4) 0.0755(17) Uani 1 1 d .
H16 H 0.2362 0.5937 0.6524 0.091 Uiso 1 1 calc R
C17 C 0.3261(8) 0.4174(7) 0.7132(4) 0.0757(18) Uani 1 1 d .
C18 C 0.4557(7) 0.3080(7) 0.7249(4) 0.0785(17) Uani 1 1 d .
H18 H 0.4509 0.2372 0.7631 0.094 Uiso 1 1 calc R
C19 C 0.5946(7) 0.3039(6) 0.6793(3) 0.0653(15) Uani 1 1 d .
H19 H 0.6871 0.2291 0.6868 0.078 Uiso 1 1 calc R
C20 C 0.7083(5) 0.4724(5) 0.8564(2) 0.0397(10) Uani 1 1 d .
C21 C 0.8677(6) 0.3931(5) 0.8448(2) 0.0497(12) Uani 1 1 d .
H21 H 0.9436 0.4376 0.8332 0.060 Uiso 1 1 calc R
C22 C 0.9147(7) 0.2499(5) 0.8502(3) 0.0595(14) Uani 1 1 d .
H22 H 1.0228 0.1966 0.8427 0.071 Uiso 1 1 calc R
C23 C 0.8051(7) 0.1845(5) 0.8664(3) 0.0624(15) Uani 1 1 d .
H23 H 0.8374 0.0866 0.8690 0.075 Uiso 1 1 calc R
C24 C 0.6489(7) 0.2618(6) 0.8786(3) 0.0636(15) Uani 1 1 d .
H24 H 0.5733 0.2168 0.8908 0.076 Uiso 1 1 calc R
C25 C 0.6012(6) 0.4036(5) 0.8735(3) 0.0516(12) Uani 1 1 d .
H25 H 0.4928 0.4555 0.8818 0.062 Uiso 1 1 calc R
C26 C 0.4423(5) 0.7199(5) 0.8581(2) 0.0428(10) Uani 1 1 d .
C27 C 0.3710(7) 0.7366(6) 0.7992(3) 0.0670(16) Uani 1 1 d .
H27 H 0.4326 0.7253 0.7519 0.080 Uiso 1 1 calc R
C28 C 0.2109(7) 0.7697(7) 0.8076(3) 0.0787(18) Uani 1 1 d .
H28 H 0.1642 0.7773 0.7666 0.094 Uiso 1 1 calc R
C29 C 0.1200(7) 0.7915(6) 0.8747(4) 0.0775(18) Uani 1 1 d .
H29 H 0.0098 0.8167 0.8805 0.093 Uiso 1 1 calc R
C30 C 0.1898(7) 0.7765(7) 0.9337(3) 0.0786(18) Uani 1 1 d .
H30 H 0.1270 0.7910 0.9805 0.094 Uiso 1 1 calc R
C31 C 0.3478(6) 0.7412(6) 0.9263(3) 0.0603(14) Uani 1 1 d .
H31 H 0.3936 0.7310 0.9679 0.072 Uiso 1 1 calc R
C32 C 0.6966(6) 0.6979(5) 0.9278(2) 0.0440(11) Uani 1 1 d .
C33 C 0.7632(6) 0.5970(6) 0.9791(3) 0.0600(14) Uani 1 1 d .
H33 H 0.7884 0.5025 0.9722 0.072 Uiso 1 1 calc R
C34 C 0.7941(7) 0.6307(8) 1.0406(3) 0.083(2) Uani 1 1 d .
H34 H 0.8382 0.5593 1.0759 0.100 Uiso 1 1 calc R
C35 C 0.7618(7) 0.7649(9) 1.0511(3) 0.085(2) Uani 1 1 d .
H35 H 0.7843 0.7877 1.0930 0.102 Uiso 1 1 calc R
C36 C 0.6964(8) 0.8669(7) 1.0004(3) 0.0795(19) Uani 1 1 d .
H36 H 0.6728 0.9609 1.0077 0.095 Uiso 1 1 calc R
C37 C 0.6640(7) 0.8359(6) 0.9386(3) 0.0665(16) Uani 1 1 d .
H37 H 0.6199 0.9079 0.9036 0.080 Uiso 1 1 calc R
Cl1 Cl 0.71526(19) 0.96566(13) 0.76742(7) 0.0687(4) Uani 1 1 d .
F1 F 0.1897(4) 0.4251(5) 0.7584(2) 0.1241(16) Uani 1 1 d .
N1 N 0.8118(4) 0.7149(4) 0.57709(19) 0.0452(9) Uani 1 1 d .
N2 N 0.7846(5) 0.5270(5) 0.5596(2) 0.0588(12) Uani 1 1 d .
O1 O 1.0866(4) 0.7503(4) 0.56593(18) 0.0604(10) Uani 1 1 d .
P1 P 0.65459(14) 0.66028(12) 0.84485(6) 0.0387(3) Uani 1 1 d .
Pd1 Pd 0.75382(4) 0.74577(4) 0.731096(18) 0.03824(10) Uani 1 1 d .

loop_
_atom_site_aniso_label
_atom_site_aniso_U_11
_atom_site_aniso_U_22
_atom_site_aniso_U_33
_atom_site_aniso_U_23
_atom_site_aniso_U_13
_atom_site_aniso_U_12
C1 0.073(4) 0.045(3) 0.041(2) -0.010(2) -0.002(2) -0.025(3)
C2 0.050(3) 0.056(3) 0.036(2) -0.013(2) 0.003(2) -0.027(2)
C3 0.076(4) 0.107(5) 0.032(2) -0.015(3) 0.000(2) -0.055(4)
C4 0.064(3) 0.087(4) 0.033(2) -0.001(2) -0.004(2) -0.042(3)
C5 0.045(3) 0.044(3) 0.041(2) -0.004(2) -0.001(2) -0.019(2)
C6 0.041(3) 0.042(3) 0.041(2) 0.004(2) -0.007(2) -0.018(2)
N3 0.042(2) 0.046(2) 0.062(2) -0.0156(19) 0.0100(18) -0.0198(19)
C7 0.041(3) 0.054(3) 0.050(3) -0.001(2) -0.006(2) -0.024(2)
C8 0.050(3) 0.070(4) 0.084(4) -0.015(3) 0.006(3) -0.030(3)
C9 0.045(4) 0.092(5) 0.109(5) -0.020(4) 0.003(3) -0.028(3)
C10 0.058(4) 0.112(6) 0.105(5) -0.009(5) -0.022(4) -0.043(4)
C11 0.083(5) 0.104(5) 0.069(4) -0.018(4) -0.015(3) -0.056(4)
C12 0.055(3) 0.071(4) 0.059(3) -0.009(3) -0.003(2) -0.033(3)
C13 0.083(4) 0.074(4) 0.065(3) -0.037(3) 0.017(3) -0.048(3)
C14 0.059(3) 0.051(3) 0.054(3) -0.015(2) -0.004(2) -0.029(3)
C15 0.074(4) 0.070(4) 0.058(3) 0.004(3) -0.017(3) -0.029(4)
C16 0.048(4) 0.077(4) 0.104(5) -0.016(4) -0.025(3) -0.014(3)
C17 0.063(4) 0.086(5) 0.089(5) -0.015(4) 0.001(3) -0.044(4)
C18 0.066(4) 0.086(4) 0.089(4) 0.013(4) -0.005(4) -0.045(4)
C19 0.052(3) 0.054(3) 0.091(4) -0.005(3) -0.012(3) -0.021(3)
C20 0.045(3) 0.044(3) 0.033(2) -0.0058(19) -0.0016(19) -0.021(2)
C21 0.046(3) 0.056(3) 0.049(3) -0.011(2) -0.002(2) -0.021(3)
C22 0.056(3) 0.052(3) 0.063(3) -0.017(3) -0.011(3) -0.004(3)
C23 0.087(5) 0.039(3) 0.062(3) -0.006(2) -0.016(3) -0.020(3)
C24 0.076(4) 0.054(3) 0.074(4) -0.004(3) -0.012(3) -0.038(3)
C25 0.054(3) 0.047(3) 0.056(3) -0.006(2) -0.002(2) -0.024(2)
C26 0.046(3) 0.041(2) 0.040(2) -0.0018(19) -0.007(2) -0.015(2)
C27 0.055(4) 0.097(5) 0.043(3) 0.005(3) -0.007(2) -0.025(3)
C28 0.062(4) 0.101(5) 0.074(4) 0.012(4) -0.027(3) -0.029(4)
C29 0.038(3) 0.070(4) 0.102(5) 0.009(4) -0.005(3) -0.004(3)
C30 0.052(4) 0.099(5) 0.067(4) -0.017(3) 0.012(3) -0.014(3)
C31 0.045(3) 0.083(4) 0.047(3) -0.015(3) 0.002(2) -0.017(3)
C32 0.040(3) 0.058(3) 0.037(2) -0.010(2) 0.003(2) -0.023(2)
C33 0.060(3) 0.072(4) 0.050(3) -0.017(3) -0.013(2) -0.018(3)
C34 0.071(4) 0.115(6) 0.060(4) -0.025(4) -0.026(3) -0.012(4)
C35 0.065(4) 0.146(7) 0.066(4) -0.051(4) -0.008(3) -0.044(4)
C36 0.101(5) 0.095(5) 0.062(4) -0.031(4) 0.003(4) -0.057(4)
C37 0.093(4) 0.068(4) 0.047(3) -0.015(3) 0.003(3) -0.042(3)
Cl1 0.0992(11) 0.0494(8) 0.0591(8) -0.0195(6) 0.0193(7) -0.0401(8)
F1 0.057(2) 0.156(4) 0.157(4) -0.016(3) 0.015(2) -0.052(3)
N1 0.051(2) 0.056(2) 0.0325(18) -0.0020(17) -0.0017(17) -0.027(2)
N2 0.073(3) 0.075(3) 0.043(2) -0.021(2) 0.013(2) -0.048(3)
O1 0.049(2) 0.076(3) 0.058(2) -0.0317(19) 0.0090(16) -0.0222(19)
P1 0.0418(7) 0.0424(7) 0.0335(6) -0.0059(5) 0.0012(5) -0.0198(6)
Pd1 0.04472(19) 0.03911(17) 0.03345(15) -0.00726(15) 0.00322(15) -0.02138(14)

loop_
_atom_type_symbol
_atom_type_description
_atom_type_scat_dispersion_real
_atom_type_scat_dispersion_imag
_atom_type_scat_source
C C 0.0033 0.0016 'International Tables Vol C Tables 4.2.6.8 and 6.1.1.4'
H H 0.0000 0.0000 'International Tables Vol C Tables 4.2.6.8 and 6.1.1.4'
N N 0.0061 0.0033 'International Tables Vol C Tables 4.2.6.8 and 6.1.1.4'
O O 0.0106 0.0060 'International Tables Vol C Tables 4.2.6.8 and 6.1.1.4'
F F 0.0171 0.0103 'International Tables Vol C Tables 4.2.6.8 and 6.1.1.4'
P P 0.1023 0.0942 'International Tables Vol C Tables 4.2.6.8 and 6.1.1.4'
Cl Cl 0.1484 0.1585 'International Tables Vol C Tables 4.2.6.8 and 6.1.1.4'
Pd Pd -0.9988 1.0072 'International Tables Vol C Tables 4.2.6.8 and 6.1.1.4'

loop_
_geom_angle_atom_site_label_1
_geom_angle_atom_site_label_2
_geom_angle_atom_site_label_3
_geom_angle
C2 C1 Pd1 106.7(3)
C2 C1 H1A 110.4
Pd1 C1 H1A 110.4
C2 C1 H1B 110.4
Pd1 C1 H1B 110.4
H1A C1 H1B 108.6
N1 C2 N2 107.1(4)
N1 C2 C1 120.8(4)
N2 C2 C1 132.0(4)
C4 C3 N2 108.1(4)
C4 C3 H3 126.0
N2 C3 H3 126.0
C3 C4 N1 106.5(5)
C3 C4 H4 126.7
N1 C4 H4 126.7
N1 C5 C6 109.6(4)
N1 C5 Pd1 106.0(3)
C6 C5 Pd1 115.7(3)
N1 C5 H5 108.5
C6 C5 H5 108.5
Pd1 C5 H5 108.5
O1 C6 N3 122.6(4)
O1 C6 C5 123.5(4)
N3 C6 C5 113.9(4)
C6 N3 C7 128.6(4)
C6 N3 H3A 115.7
C7 N3 H3A 115.7
C12 C7 C8 118.5(5)
C12 C7 N3 117.1(4)
C8 C7 N3 124.4(5)
C7 C8 C9 119.3(6)
C7 C8 H8 120.3
C9 C8 H8 120.3
C10 C9 C8 121.4(6)
C10 C9 H9 119.3
C8 C9 H9 119.3
C9 C10 C11 119.3(6)
C9 C10 H10 120.4
C11 C10 H10 120.4
C10 C11 C12 120.0(6)
C10 C11 H11 120.0
C12 C11 H11 120.0
C11 C12 C7 121.5(5)
C11 C12 H12 119.2
C7 C12 H12 119.2
N2 C13 C14 112.5(4)
N2 C13 H13A 109.1
C14 C13 H13A 109.1
N2 C13 H13B 109.1
C14 C13 H13B 109.1
H13A C13 H13B 107.8
C19 C14 C15 117.6(5)
C19 C14 C13 119.7(5)
C15 C14 C13 122.7(5)
C16 C15 C14 121.1(6)
C16 C15 H15 119.4
C14 C15 H15 119.4
C17 C16 C15 119.3(6)
C17 C16 H16 120.4
C15 C16 H16 120.4
C16 C17 F1 119.0(7)
C16 C17 C18 122.6(6)
F1 C17 C18 118.4(6)
C17 C18 C19 117.5(6)
C17 C18 H18 121.3
C19 C18 H18 121.3
C14 C19 C18 121.9(6)
C14 C19 H19 119.0
C18 C19 H19 119.0
C25 C20 C21 118.1(4)
C25 C20 P1 123.9(4)
C21 C20 P1 117.9(3)
C22 C21 C20 120.2(5)
C22 C21 H21 119.9
C20 C21 H21 119.9
C23 C22 C21 120.2(5)
C23 C22 H22 119.9
C21 C22 H22 119.9
C24 C23 C22 119.7(5)
C24 C23 H23 120.1
C22 C23 H23 120.1
C25 C24 C23 120.5(5)
C25 C24 H24 119.8
C23 C24 H24 119.8
C24 C25 C20 121.2(5)
C24 C25 H25 119.4
C20 C25 H25 119.4
C27 C26 C31 117.9(5)
C27 C26 P1 119.0(4)
C31 C26 P1 123.0(4)
C26 C27 C28 121.1(5)
C26 C27 H27 119.4
C28 C27 H27 119.4
C29 C28 C27 120.2(6)
C29 C28 H28 119.9
C27 C28 H28 119.9
C28 C29 C30 119.1(6)
C28 C29 H29 120.4
C30 C29 H29 120.4
C31 C30 C29 121.2(5)
C31 C30 H30 119.4
C29 C30 H30 119.4
C30 C31 C26 120.4(5)
C30 C31 H31 119.8
C26 C31 H31 119.8
C33 C32 C37 118.1(5)
C33 C32 P1 123.3(4)
C37 C32 P1 118.6(4)
C32 C33 C34 121.1(6)
C32 C33 H33 119.4
C34 C33 H33 119.4
C35 C34 C33 120.6(7)
C35 C34 H34 119.7
C33 C34 H34 119.7
C34 C35 C36 119.2(6)
C34 C35 H35 120.4
C36 C35 H35 120.4
C35 C36 C37 121.3(6)
C35 C36 H36 119.4
C37 C36 H36 119.4
C36 C37 C32 119.7(6)
C36 C37 H37 120.2
C32 C37 H37 120.2
C2 N1 C4 109.5(4)
C2 N1 C5 118.5(3)
C4 N1 C5 131.9(4)
C2 N2 C3 108.7(4)
C2 N2 C13 124.5(4)
C3 N2 C13 126.7(4)
C26 P1 C20 103.3(2)
C26 P1 C32 104.2(2)
C20 P1 C32 102.7(2)
C26 P1 Pd1 110.03(15)
C20 P1 Pd1 113.92(13)
C32 P1 Pd1 120.88(15)
C1 Pd1 C5 83.99(18)
C1 Pd1 P1 90.66(13)
C5 Pd1 P1 171.01(13)
C1 Pd1 Cl1 174.26(14)
C5 Pd1 Cl1 90.27(13)
P1 Pd1 Cl1 95.02(4)

loop_
_geom_bond_atom_site_label_1
_geom_bond_atom_site_label_2
_geom_bond_distance
C1 C2 1.474(6)
C1 Pd1 2.036(4)
C1 H1A 0.9900
C1 H1B 0.9900
C2 N1 1.325(6)
C2 N2 1.347(5)
C3 C4 1.327(7)
C3 N2 1.375(6)
C3 H3 0.9500
C4 N1 1.391(5)
C4 H4 0.9500
C5 N1 1.467(6)
C5 C6 1.479(6)
C5 Pd1 2.122(4)
C5 H5 1.0000
C6 O1 1.216(5)
C6 N3 1.367(5)
N3 C7 1.397(6)
N3 H3A 0.8800
C7 C12 1.378(7)
C7 C8 1.383(7)
C8 C9 1.390(8)
C8 H8 0.9500
C9 C10 1.365(8)
C9 H9 0.9500
C10 C11 1.366(8)
C10 H10 0.9500
C11 C12 1.376(7)
C11 H11 0.9500
C12 H12 0.9500
C13 N2 1.465(6)
C13 C14 1.509(7)
C13 H13A 0.9900
C13 H13B 0.9900
C14 C19 1.374(7)
C14 C15 1.382(7)
C15 C16 1.360(8)
C15 H15 0.9500
C16 C17 1.348(9)
C16 H16 0.9500
C17 F1 1.351(7)
C17 C18 1.359(8)
C18 C19 1.380(7)
C18 H18 0.9500
C19 H19 0.9500
C20 C25 1.385(6)
C20 C21 1.403(6)
C20 P1 1.825(5)
C21 C22 1.388(7)
C21 H21 0.9500
C22 C23 1.380(7)
C22 H22 0.9500
C23 C24 1.375(8)
C23 H23 0.9500
C24 C25 1.374(7)
C24 H24 0.9500
C25 H25 0.9500
C26 C27 1.377(7)
C26 C31 1.394(6)
C26 P1 1.820(5)
C27 C28 1.384(8)
C27 H27 0.9500
C28 C29 1.365(8)
C28 H28 0.9500
C29 C30 1.372(8)
C29 H29 0.9500
C30 C31 1.364(7)
C30 H30 0.9500
C31 H31 0.9500
C32 C33 1.375(7)
C32 C37 1.398(7)
C32 P1 1.832(5)
C33 C34 1.384(7)
C33 H33 0.9500
C34 C35 1.359(9)
C34 H34 0.9500
C35 C36 1.369(9)
C35 H35 0.9500
C36 C37 1.384(7)
C36 H36 0.9500
C37 H37 0.9500
Cl1 Pd1 2.3810(12)
P1 Pd1 2.3173(11)

loop_
_geom_torsion_atom_site_label_1
_geom_torsion_atom_site_label_2
_geom_torsion_atom_site_label_3
_geom_torsion_atom_site_label_4
_geom_torsion
Pd1 C1 C2 N1 17.7(6)
Pd1 C1 C2 N2 -165.8(5)
N2 C3 C4 N1 -1.2(6)
N1 C5 C6 O1 -13.4(6)
Pd1 C5 C6 O1 106.3(5)
N1 C5 C6 N3 169.6(4)
Pd1 C5 C6 N3 -70.7(5)
O1 C6 N3 C7 -5.3(7)
C5 C6 N3 C7 171.8(4)
C6 N3 C7 C12 -165.8(5)
C6 N3 C7 C8 14.2(8)
C12 C7 C8 C9 2.0(8)
N3 C7 C8 C9 -178.0(5)
C7 C8 C9 C10 -1.1(10)
C8 C9 C10 C11 -1.1(11)
C9 C10 C11 C12 2.3(11)
C10 C11 C12 C7 -1.4(10)
C8 C7 C12 C11 -0.8(8)
N3 C7 C12 C11 179.3(5)
N2 C13 C14 C19 -136.6(5)
N2 C13 C14 C15 42.4(7)
C19 C14 C15 C16 -1.5(8)
C13 C14 C15 C16 179.5(5)
C14 C15 C16 C17 1.0(9)
C15 C16 C17 F1 178.3(5)
C15 C16 C17 C18 -0.4(10)
C16 C17 C18 C19 0.3(10)
F1 C17 C18 C19 -178.4(5)
C15 C14 C19 C18 1.4(8)
C13 C14 C19 C18 -179.5(5)
C17 C18 C19 C14 -0.8(9)
C25 C20 C21 C22 0.2(7)
P1 C20 C21 C22 -177.5(4)
C20 C21 C22 C23 0.6(8)
C21 C22 C23 C24 -1.3(8)
C22 C23 C24 C25 1.3(8)
C23 C24 C25 C20 -0.5(8)
C21 C20 C25 C24 -0.3(7)
P1 C20 C25 C24 177.3(4)
C31 C26 C27 C28 -1.8(8)
P1 C26 C27 C28 174.1(5)
C26 C27 C28 C29 2.5(10)
C27 C28 C29 C30 -1.7(10)
C28 C29 C30 C31 0.4(10)
C29 C30 C31 C26 0.3(10)
C27 C26 C31 C30 0.4(8)
P1 C26 C31 C30 -175.3(5)
C37 C32 C33 C34 1.4(8)
P1 C32 C33 C34 179.4(4)
C32 C33 C34 C35 -1.3(9)
C33 C34 C35 C36 0.8(10)
C34 C35 C36 C37 -0.6(10)
C35 C36 C37 C32 0.8(9)
C33 C32 C37 C36 -1.2(8)
P1 C32 C37 C36 -179.2(4)
N2 C2 N1 C4 -0.5(6)
C1 C2 N1 C4 176.8(4)
N2 C2 N1 C5 177.8(4)
C1 C2 N1 C5 -5.0(7)
C3 C4 N1 C2 1.1(6)
C3 C4 N1 C5 -176.9(5)
C6 C5 N1 C2 115.5(5)
Pd1 C5 N1 C2 -10.0(5)
C6 C5 N1 C4 -66.7(6)
Pd1 C5 N1 C4 167.8(4)
N1 C2 N2 C3 -0.3(6)
C1 C2 N2 C3 -177.1(5)
N1 C2 N2 C13 -177.4(5)
C1 C2 N2 C13 5.8(9)
C4 C3 N2 C2 0.9(6)
C4 C3 N2 C13 178.0(5)
C14 C13 N2 C2 61.3(7)
C14 C13 N2 C3 -115.3(6)
C27 C26 P1 C20 -88.0(4)
C31 C26 P1 C20 87.7(4)
C27 C26 P1 C32 165.0(4)
C31 C26 P1 C32 -19.3(5)
C27 C26 P1 Pd1 34.0(5)
C31 C26 P1 Pd1 -150.3(4)
C25 C20 P1 C26 -1.7(4)
C21 C20 P1 C26 175.9(3)
C25 C20 P1 C32 106.5(4)
C21 C20 P1 C32 -75.9(4)
C25 C20 P1 Pd1 -121.0(3)
C21 C20 P1 Pd1 56.6(4)
C33 C32 P1 C26 111.5(4)
C37 C32 P1 C26 -70.6(4)
C33 C32 P1 C20 4.0(5)
C37 C32 P1 C20 -178.1(4)
C33 C32 P1 Pd1 -124.3(4)
C37 C32 P1 Pd1 53.7(4)
C2 C1 Pd1 C5 -17.1(4)
C2 C1 Pd1 P1 155.6(3)
C2 C1 Pd1 Cl1 -17(2)
N1 C5 Pd1 C1 15.2(3)
C6 C5 Pd1 C1 -106.5(4)
N1 C5 Pd1 P1 -38.6(11)
C6 C5 Pd1 P1 -160.2(7)
N1 C5 Pd1 Cl1 -164.8(3)
C6 C5 Pd1 Cl1 73.6(3)
C26 P1 Pd1 C1 -97.2(2)
C20 P1 Pd1 C1 18.3(2)
C32 P1 Pd1 C1 141.3(3)
C26 P1 Pd1 C5 -43.8(9)
C20 P1 Pd1 C5 71.6(9)
C32 P1 Pd1 C5 -165.3(9)
C26 P1 Pd1 Cl1 82.09(16)
C20 P1 Pd1 Cl1 -162.50(17)
C32 P1 Pd1 Cl1 -39.4(2)
